data_4302328
loop_
_publ_author_name
'Berenguer, Jes\'us R'
'Gil, Bel\'en'
'Fern\'andez, Julio'
'Forni\'es, Juan'
'Lalinde, Elena'

_publ_section_title
;
 Self-Assembly of Luminescent Alkynyl-Based Platinum--Cadmium Complexes
 Containing Auxiliary Diimine or Terpyridine Ligands
;
_journal_coden_ASTM INOCAJ
_journal_issue 12
_journal_name_full 'Inorganic chemistry'
_journal_page_first 5250
_journal_page_last 5262
_journal_paper_doi 10.1021/ic9002109
_journal_volume 48
_journal_year 2009
_chemical_formula_sum 'C55 H40 Cd F10 N4 O1.75 Pt'
_chemical_formula_weight 1282.4
_chemical_name_common 'JFC 13'
_space_group_IT_number 14
_symmetry_cell_setting monoclinic
_symmetry_space_group_name_Hall '-P 2yn'
_symmetry_space_group_name_H-M 'P 1 21/n 1'
_atom_sites_solution_hydrogens geom
_atom_sites_solution_primary direct
_atom_sites_solution_secondary difmap
_audit_conform_dict_location ftp://ftp.iucr.org/pub/cif_core.dic
_audit_conform_dict_name cif_core.dic
_audit_conform_dict_version 2.3
_audit_creation_date 2009-03-18T01:37:48-00:00
_audit_creation_method 'WinGX routine CIF_UPDATE'
_cell_angle_alpha 90
_cell_angle_beta 97.2920(10)
_cell_angle_gamma 90
_cell_formula_units_Z 4
_cell_length_a 15.3110(2)
_cell_length_b 19.9720(3)
_cell_length_c 17.0120(3)
_cell_measurement_reflns_used 62628
_cell_measurement_temperature 173.0(10)
_cell_volume 5160.05(14)
_computing_cell_refinement 'HKL Scalepack (Otwinowski & Minor 1997)'
_computing_data_collection 'Collect (Nonius BV, 1997-2000)'
_computing_data_reduction 'HKL Denzo and Scalepack (Otwinowski & Minor 1997)'
_computing_structure_refinement 'SHELXL-97 (Sheldrick, 1997)'
_diffrn_ambient_temperature 173.0(10)
_diffrn_detector_area_resol_mean 9
_diffrn_measured_fraction_theta_full 0.995
_diffrn_measured_fraction_theta_max 0.995
_diffrn_measurement_device '95mm CCD camera on \k-goniostat'
_diffrn_measurement_device_type KappaCCD
_diffrn_measurement_method CCD
_diffrn_orient_matrix_type 'by Nonius Collect from scalepack cell'
_diffrn_orient_matrix_UB_11 0.0188801
_diffrn_orient_matrix_UB_12 -0.0279719
_diffrn_orient_matrix_UB_13 -0.0435906
_diffrn_orient_matrix_UB_21 0.0522574
_diffrn_orient_matrix_UB_22 0.0297165
_diffrn_orient_matrix_UB_23 -0.0018851
_diffrn_orient_matrix_UB_31 0.0353286
_diffrn_orient_matrix_UB_32 -0.0290076
_diffrn_orient_matrix_UB_33 0.0401031
_diffrn_radiation_monochromator graphite
_diffrn_radiation_type MoK\a
_diffrn_radiation_wavelength 0.71073
_diffrn_reflns_av_R_equivalents 0.0578
_diffrn_reflns_av_unetI/netI 0.0527
_diffrn_reflns_limit_h_max 20
_diffrn_reflns_limit_h_min -20
_diffrn_reflns_limit_k_max 26
_diffrn_reflns_limit_k_min -25
_diffrn_reflns_limit_l_max 22
_diffrn_reflns_limit_l_min -21
_diffrn_reflns_number 49409
_diffrn_reflns_theta_full 27.91
_diffrn_reflns_theta_max 27.91
_diffrn_reflns_theta_min 1.97
_exptl_absorpt_coefficient_mu 3.201
_exptl_absorpt_correction_T_max 0.676
_exptl_absorpt_correction_T_min 0.575
_exptl_absorpt_correction_type multi-scan
_exptl_absorpt_process_details
;
        multi-scan from symmetry-related measurements
 Sortav (Blessing 1995)
;
_exptl_crystal_colour yellow
_exptl_crystal_density_diffrn 1.651
_exptl_crystal_density_method 'not measured'
_exptl_crystal_description block
_exptl_crystal_F_000 2512
_exptl_crystal_size_max 0.15
_exptl_crystal_size_mid 0.15
_exptl_crystal_size_min 0.05
_refine_diff_density_max 1.649
_refine_diff_density_min -1.315
_refine_diff_density_rms 0.133
_refine_ls_extinction_method none
_refine_ls_goodness_of_fit_ref 1.02
_refine_ls_hydrogen_treatment constr
_refine_ls_matrix_type full
_refine_ls_number_parameters 668
_refine_ls_number_reflns 12280
_refine_ls_number_restraints 14
_refine_ls_restrained_S_all 1.021
_refine_ls_R_factor_all 0.0627
_refine_ls_R_factor_gt 0.0403
_refine_ls_shift/su_max 0.001
_refine_ls_shift/su_mean 0
_refine_ls_structure_factor_coef Fsqd
_refine_ls_weighting_details 'calc w=1/[\s^2^(Fo^2^)+(0.0581P)^2^+2.7403P] where P=(Fo^2^+2Fc^2^)/3'
_refine_ls_weighting_scheme calc
_refine_ls_wR_factor_gt 0.0954
_refine_ls_wR_factor_ref 0.1048
_reflns_number_gt 9426
_reflns_number_total 12280
_reflns_threshold_expression >2sigma(I)
_cod_duplicate_entry 4338559
_cod_data_source_file ic9002109_si_002_2.cif
_cod_data_source_block 2a_acetone_0.75H2O
_cod_original_sg_symbol_H-M 'P 21/n'
_cod_database_code 4302328

loop_
_symmetry_equiv_pos_as_xyz
'x, y, z'
'-x+1/2, y+1/2, -z+1/2'
'-x, -y, -z'
'x-1/2, -y-1/2, z-1/2'

loop_
_atom_site_label
_atom_site_type_symbol
_atom_site_fract_x
_atom_site_fract_y
_atom_site_fract_z
_atom_site_U_iso_or_equiv
_atom_site_adp_type
_atom_site_occupancy
_atom_site_symmetry_multiplicity
_atom_site_calc_flag
_atom_site_refinement_flags
_atom_site_disorder_assembly
_atom_site_disorder_group
Pt1 Pt 0.044930(10) 0.178240(8) 0.169031(10) 0.02522(6) Uani 1 1 d . . .
Cd1 Cd 0.20108(2) 0.077146(15) 0.180932(19) 0.02711(9) Uani 1 1 d . . .
C1 C -0.0672(3) 0.1779(2) 0.2243(3) 0.0274(9) Uani 1 1 d . . .
C2 C -0.1443(3) 0.2094(2) 0.1930(3) 0.0324(10) Uani 1 1 d . . .
C3 C -0.2221(3) 0.2095(3) 0.2272(3) 0.0397(12) Uani 1 1 d . . .
C4 C -0.2247(3) 0.1770(3) 0.2975(3) 0.0422(13) Uani 1 1 d . . .
C5 C -0.1503(3) 0.1440(3) 0.3318(3) 0.0432(13) Uani 1 1 d . . .
C6 C -0.0753(3) 0.1455(2) 0.2950(3) 0.0357(11) Uani 1 1 d . . .
C7 C 0.0455(3) 0.2818(2) 0.1739(3) 0.0274(9) Uani 1 1 d . . .
C8 C 0.0354(3) 0.3209(2) 0.1068(3) 0.0337(11) Uani 1 1 d . . .
C9 C 0.0354(3) 0.3903(2) 0.1080(3) 0.0448(13) Uani 1 1 d . . .
C10 C 0.0442(3) 0.4232(2) 0.1807(4) 0.0488(15) Uani 1 1 d . . .
C11 C 0.0534(3) 0.3861(3) 0.2486(3) 0.0430(13) Uani 1 1 d . . .
C12 C 0.0539(3) 0.3170(2) 0.2442(3) 0.0343(11) Uani 1 1 d . . .
C13 C 0.0366(3) 0.0772(2) 0.1624(3) 0.0288(10) Uani 1 1 d . . .
C14 C 0.0273(3) 0.0178(2) 0.1574(3) 0.0318(10) Uani 1 1 d . . .
C15 C 0.0081(3) -0.0527(2) 0.1495(3) 0.0340(11) Uani 1 1 d . . .
C16 C 0.0052(3) -0.0839(2) 0.0756(3) 0.0407(12) Uani 1 1 d . . .
H16 H 0.0179 -0.0597 0.0318 0.049 Uiso 1 1 calc R . .
C17 C -0.0166(4) -0.1513(3) 0.0679(4) 0.0534(16) Uani 1 1 d . . .
H17 H -0.0185 -0.1721 0.0188 0.064 Uiso 1 1 calc R . .
C18 C -0.0353(4) -0.1871(3) 0.1313(5) 0.0659(19) Uani 1 1 d . . .
H18 H -0.0505 -0.232 0.125 0.079 Uiso 1 1 calc R . .
C19 C -0.0319(5) -0.1576(3) 0.2058(5) 0.074(2) Uani 1 1 d . . .
H19 H -0.0447 -0.1825 0.2491 0.088 Uiso 1 1 calc R . .
C20 C -0.0091(4) -0.0902(3) 0.2144(3) 0.0493(14) Uani 1 1 d . . .
H20 H -0.0055 -0.0702 0.264 0.059 Uiso 1 1 calc R . .
C21 C 0.1527(3) 0.1827(2) 0.1122(3) 0.0281(9) Uani 1 1 d . . .
C22 C 0.2174(3) 0.1864(2) 0.0769(3) 0.0306(10) Uani 1 1 d . . .
C23 C 0.2910(3) 0.1970(2) 0.0342(3) 0.0382(11) Uani 1 1 d . . .
C24 C 0.2850(4) 0.1807(3) -0.0454(4) 0.0494(14) Uani 1 1 d . . .
H24 H 0.2324 0.164 -0.0715 0.059 Uiso 1 1 calc R . .
C25 C 0.3581(5) 0.1894(4) -0.0873(4) 0.072(2) Uani 1 1 d . . .
H25 H 0.3545 0.1779 -0.1406 0.086 Uiso 1 1 calc R . .
C26 C 0.4358(5) 0.2156(4) -0.0475(5) 0.075(2) Uani 1 1 d . . .
H26 H 0.4843 0.2218 -0.0744 0.091 Uiso 1 1 calc R . .
C27 C 0.4411(4) 0.2321(4) 0.0309(4) 0.0671(18) Uani 1 1 d . . .
H27 H 0.4932 0.2499 0.0566 0.081 Uiso 1 1 calc R . .
C28 C 0.3711(3) 0.2230(3) 0.0722(3) 0.0469(13) Uani 1 1 d . . .
H28 H 0.3763 0.234 0.1257 0.056 Uiso 1 1 calc R . .
C29 C 0.2008(3) 0.1510(2) 0.3516(3) 0.0360(11) Uani 1 1 d . . .
H29 H 0.1405 0.1447 0.3382 0.043 Uiso 1 1 calc R . .
C30 C 0.2292(4) 0.1799(2) 0.4241(3) 0.0398(12) Uani 1 1 d . . .
C31 C 0.1650(4) 0.2012(3) 0.4790(3) 0.0550(15) Uani 1 1 d . . .
H31A H 0.1121 0.1752 0.4684 0.082 Uiso 1 1 calc R . .
H31B H 0.1512 0.2478 0.4708 0.082 Uiso 1 1 calc R . .
H31C H 0.1905 0.1943 0.5329 0.082 Uiso 1 1 calc R . .
C32 C 0.3197(4) 0.1879(3) 0.4426(3) 0.0495(14) Uani 1 1 d . . .
H32 H 0.3428 0.2065 0.4909 0.059 Uiso 1 1 calc R . .
C33 C 0.3750(3) 0.1682(3) 0.3892(3) 0.0466(13) Uani 1 1 d . . .
H33 H 0.4355 0.1734 0.4019 0.056 Uiso 1 1 calc R . .
C34 C 0.3421(3) 0.1408(2) 0.3170(3) 0.0321(10) Uani 1 1 d . . .
C35 C 0.3981(3) 0.1220(2) 0.2561(3) 0.0313(10) Uani 1 1 d . . .
C36 C 0.4875(3) 0.1364(3) 0.2636(3) 0.0445(13) Uani 1 1 d . . .
H36 H 0.5141 0.1592 0.308 0.053 Uiso 1 1 calc R . .
C37 C 0.5365(3) 0.1169(3) 0.2054(4) 0.0495(14) Uani 1 1 d . . .
H37 H 0.5965 0.1259 0.2112 0.059 Uiso 1 1 calc R . .
C38 C 0.4981(3) 0.0841(3) 0.1384(3) 0.0443(13) Uani 1 1 d . . .
C40 C 0.5475(4) 0.0642(4) 0.0722(4) 0.071(2) Uani 1 1 d . . .
H40A H 0.5925 0.0968 0.0666 0.107 Uiso 1 1 calc R . .
H40B H 0.5078 0.0619 0.0239 0.107 Uiso 1 1 calc R . .
H40C H 0.5742 0.0212 0.0834 0.107 Uiso 1 1 calc R . .
C41 C 0.4076(3) 0.0715(2) 0.1352(3) 0.0380(11) Uani 1 1 d . . .
H41 H 0.3798 0.0488 0.0912 0.046 Uiso 1 1 calc R . .
C42 C 0.2278(3) -0.0425(2) 0.3175(3) 0.0365(11) Uani 1 1 d . . .
H42 H 0.2252 -0.0061 0.3512 0.044 Uiso 1 1 calc R . .
C43 C 0.2368(3) -0.1057(3) 0.3514(3) 0.0404(12) Uani 1 1 d . . .
C44 C 0.2458(4) -0.1153(3) 0.4403(3) 0.0619(17) Uani 1 1 d . . .
H44A H 0.302 -0.1351 0.4581 0.093 Uiso 1 1 calc R . .
H44B H 0.1997 -0.1441 0.4535 0.093 Uiso 1 1 calc R . .
H44C H 0.2416 -0.0726 0.4656 0.093 Uiso 1 1 calc R . .
C45 C 0.2383(3) -0.1588(3) 0.2995(3) 0.0425(12) Uani 1 1 d . . .
H45 H 0.2438 -0.2024 0.3189 0.051 Uiso 1 1 calc R . .
C46 C 0.2317(3) -0.1474(2) 0.2193(3) 0.0390(12) Uani 1 1 d . . .
H46 H 0.2318 -0.1833 0.1845 0.047 Uiso 1 1 calc R . .
C47 C 0.2248(3) -0.0828(2) 0.1904(3) 0.0301(10) Uani 1 1 d . . .
C48 C 0.2207(3) -0.0675(2) 0.1049(3) 0.0299(10) Uani 1 1 d . . .
C49 C 0.2262(4) -0.1171(2) 0.0478(3) 0.0473(14) Uani 1 1 d . . .
H49 H 0.2335 -0.1617 0.0629 0.057 Uiso 1 1 calc R . .
C50 C 0.2210(4) -0.0996(3) -0.0311(3) 0.0460(13) Uani 1 1 d . . .
H50 H 0.2252 -0.1329 -0.0687 0.055 Uiso 1 1 calc R . .
C51 C 0.2098(3) -0.0346(3) -0.0554(3) 0.0361(11) Uani 1 1 d . . .
C52 C 0.2045(3) -0.0135(3) -0.1406(3) 0.0492(14) Uani 1 1 d . . .
H52A H 0.2603 -0.0208 -0.1592 0.074 Uiso 1 1 calc R . .
H52B H 0.1897 0.0332 -0.1451 0.074 Uiso 1 1 calc R . .
H52C H 0.16 -0.0392 -0.172 0.074 Uiso 1 1 calc R . .
C53 C 0.2040(3) 0.0123(2) 0.0048(3) 0.0330(10) Uani 1 1 d . . .
H53 H 0.1953 0.057 -0.0096 0.04 Uiso 1 1 calc R . .
F1 F -0.14827(18) 0.24265(14) 0.12275(16) 0.0445(7) Uani 1 1 d . . .
F2 F -0.29472(19) 0.24146(17) 0.1920(2) 0.0592(9) Uani 1 1 d . . .
F3 F -0.2989(2) 0.17806(18) 0.3336(2) 0.0635(10) Uani 1 1 d . . .
F4 F -0.1526(2) 0.1128(2) 0.40140(19) 0.0722(11) Uani 1 1 d . . .
F5 F -0.00503(19) 0.11217(17) 0.33400(18) 0.0538(8) Uani 1 1 d . . .
F6 F 0.0685(2) 0.28392(15) 0.31415(16) 0.0483(7) Uani 1 1 d . . .
F7 F 0.0629(2) 0.41725(16) 0.3198(2) 0.0641(10) Uani 1 1 d . . .
F8 F 0.0457(2) 0.49019(15) 0.1825(2) 0.0692(11) Uani 1 1 d . . .
F9 F 0.0260(2) 0.42591(15) 0.0404(2) 0.0679(10) Uani 1 1 d . . .
F10 F 0.02506(19) 0.29261(14) 0.03318(16) 0.0445(7) Uani 1 1 d . . .
N1 N 0.2539(2) 0.13147(18) 0.2993(2) 0.0336(9) Uani 1 1 d . . .
N2 N 0.3588(2) 0.08983(18) 0.1914(2) 0.0317(9) Uani 1 1 d . . .
N3 N 0.2226(2) -0.03014(18) 0.2400(2) 0.0316(8) Uani 1 1 d . . .
N4 N 0.2103(2) -0.00321(17) 0.0820(2) 0.0271(8) Uani 1 1 d . . .
O1 O 0.3526(9) 0.0222(8) 0.7438(7) 0.168(4) Uani 0.6 1 d PD A 1
C54 C 0.3182(11) 0.0386(9) 0.6780(10) 0.168(4) Uani 0.6 1 d PD A 1
C55 C 0.2573(13) 0.0973(10) 0.6757(11) 0.168(4) Uani 0.6 1 d PD A 1
H55A H 0.2552 0.1133 0.7286 0.252 Uiso 0.6 1 calc PR A 1
H55B H 0.1994 0.0839 0.6528 0.252 Uiso 0.6 1 calc PR A 1
H55C H 0.2783 0.1322 0.6442 0.252 Uiso 0.6 1 calc PR A 1
C56 C 0.3327(15) 0.0062(10) 0.6035(9) 0.168(4) Uani 0.6 1 d PD A 1
H56A H 0.3716 -0.0313 0.6146 0.252 Uiso 0.6 1 calc PR A 1
H56B H 0.3587 0.0377 0.5707 0.252 Uiso 0.6 1 calc PR A 1
H56C H 0.2775 -0.009 0.5765 0.252 Uiso 0.6 1 calc PR A 1
O1B O 0.2256(12) 0.0483(7) 0.5687(14) 0.200(9) Uani 0.4 1 d PD B 2
C54B C 0.2842(13) 0.0452(9) 0.6219(15) 0.200(9) Uani 0.4 1 d PD B 2
C55B C 0.3370(19) -0.0160(10) 0.636(2) 0.200(9) Uani 0.4 1 d PD B 2
H55D H 0.3192 -0.048 0.5956 0.3 Uiso 0.4 1 calc PR B 2
H55E H 0.3282 -0.0344 0.687 0.3 Uiso 0.4 1 calc PR B 2
H55F H 0.3982 -0.0054 0.6364 0.3 Uiso 0.4 1 calc PR B 2
C56B C 0.3048(18) 0.1042(11) 0.6785(19) 0.200(9) Uani 0.4 1 d PD B 2
H56D H 0.2638 0.1398 0.664 0.3 Uiso 0.4 1 calc PR B 2
H56E H 0.3636 0.1197 0.6754 0.3 Uiso 0.4 1 calc PR B 2
H56F H 0.2999 0.0901 0.7317 0.3 Uiso 0.4 1 calc PR B 2
O2A O 0.1271(10) 0.0346(7) 0.4802(8) 0.045(2) Uani 0.25 1 d P C 1
O2B O 0.0586(10) 0.0137(7) 0.4921(8) 0.045(2) Uani 0.25 1 d P D 2
O2C O 0.0082(9) -0.0418(7) 0.4475(8) 0.045(2) Uani 0.25 1 d P E 3

loop_
_atom_site_aniso_label
_atom_site_aniso_U_11
_atom_site_aniso_U_22
_atom_site_aniso_U_33
_atom_site_aniso_U_23
_atom_site_aniso_U_13
_atom_site_aniso_U_12
Pt1 0.02563(9) 0.02314(9) 0.02671(10) -0.00020(6) 0.00267(6) -0.00192(7)
Cd1 0.02655(16) 0.02287(16) 0.03054(18) -0.00253(12) -0.00166(13) 0.00014(12)
C1 0.025(2) 0.029(2) 0.028(2) -0.0056(18) 0.0057(18) -0.0046(18)
C2 0.036(2) 0.031(2) 0.031(2) -0.0030(19) 0.002(2) -0.006(2)
C3 0.031(3) 0.045(3) 0.043(3) -0.002(2) 0.004(2) 0.001(2)
C4 0.030(3) 0.059(3) 0.039(3) -0.013(2) 0.013(2) -0.008(2)
C5 0.039(3) 0.062(3) 0.029(3) 0.005(2) 0.005(2) -0.015(3)
C6 0.030(2) 0.043(3) 0.033(3) 0.004(2) -0.001(2) -0.006(2)
C7 0.026(2) 0.018(2) 0.038(3) 0.0010(18) 0.0051(19) -0.0025(17)
C8 0.033(2) 0.026(2) 0.041(3) -0.004(2) 0.000(2) -0.0020(19)
C9 0.042(3) 0.031(3) 0.058(4) 0.009(2) -0.007(3) 0.001(2)
C10 0.040(3) 0.023(2) 0.082(4) -0.013(3) 0.003(3) -0.001(2)
C11 0.037(3) 0.037(3) 0.054(3) -0.016(2) 0.001(2) 0.001(2)
C12 0.028(2) 0.037(3) 0.038(3) -0.006(2) 0.009(2) -0.002(2)
C13 0.025(2) 0.031(2) 0.031(2) 0.0013(18) 0.0048(19) 0.0001(18)
C14 0.027(2) 0.028(2) 0.040(3) 0.0010(19) 0.004(2) 0.0041(19)
C15 0.031(2) 0.027(2) 0.043(3) 0.002(2) 0.001(2) -0.0013(19)
C16 0.034(3) 0.037(3) 0.048(3) -0.002(2) -0.005(2) 0.004(2)
C17 0.051(3) 0.030(3) 0.072(4) -0.011(3) -0.018(3) 0.003(2)
C18 0.068(4) 0.024(3) 0.102(6) 0.001(3) -0.006(4) -0.003(3)
C19 0.079(5) 0.043(3) 0.102(6) 0.033(4) 0.024(4) -0.004(3)
C20 0.065(4) 0.037(3) 0.048(3) 0.007(2) 0.016(3) 0.001(3)
C21 0.032(2) 0.022(2) 0.030(2) 0.0004(17) 0.0016(19) -0.0014(18)
C22 0.035(2) 0.027(2) 0.030(2) 0.0028(18) 0.002(2) 0.0028(19)
C23 0.042(3) 0.030(2) 0.045(3) 0.009(2) 0.018(2) 0.007(2)
C24 0.049(3) 0.051(3) 0.052(4) 0.014(3) 0.019(3) 0.006(3)
C25 0.088(5) 0.078(5) 0.058(4) 0.014(3) 0.039(4) 0.011(4)
C26 0.060(4) 0.090(5) 0.085(6) 0.019(4) 0.042(4) 0.004(4)
C27 0.041(3) 0.080(5) 0.083(5) 0.021(4) 0.019(3) -0.004(3)
C28 0.037(3) 0.049(3) 0.055(3) 0.008(3) 0.010(3) -0.001(2)
C29 0.032(2) 0.040(3) 0.035(3) -0.006(2) -0.001(2) 0.003(2)
C30 0.049(3) 0.039(3) 0.031(3) 0.001(2) 0.004(2) 0.005(2)
C31 0.058(4) 0.065(4) 0.042(3) -0.010(3) 0.007(3) 0.007(3)
C32 0.049(3) 0.064(4) 0.032(3) -0.009(2) -0.010(2) -0.005(3)
C33 0.033(3) 0.065(4) 0.039(3) -0.010(3) -0.004(2) -0.007(2)
C34 0.034(2) 0.027(2) 0.034(3) 0.0011(19) 0.000(2) -0.0018(19)
C35 0.032(2) 0.025(2) 0.035(3) -0.0020(18) -0.004(2) -0.0013(18)
C36 0.032(3) 0.047(3) 0.052(3) -0.014(3) -0.003(2) -0.009(2)
C37 0.030(3) 0.050(3) 0.067(4) -0.012(3) 0.001(3) -0.007(2)
C38 0.031(3) 0.045(3) 0.058(3) -0.013(3) 0.005(2) 0.003(2)
C40 0.041(3) 0.086(5) 0.089(5) -0.041(4) 0.016(3) 0.000(3)
C41 0.037(3) 0.031(2) 0.044(3) -0.008(2) -0.004(2) -0.002(2)
C42 0.039(3) 0.038(3) 0.032(3) 0.001(2) 0.003(2) 0.000(2)
C43 0.039(3) 0.046(3) 0.037(3) 0.011(2) 0.009(2) 0.000(2)
C44 0.080(5) 0.056(4) 0.051(4) 0.018(3) 0.014(3) 0.002(3)
C45 0.040(3) 0.036(3) 0.053(3) 0.014(2) 0.013(2) 0.006(2)
C46 0.039(3) 0.027(2) 0.051(3) 0.000(2) 0.010(2) 0.002(2)
C47 0.026(2) 0.027(2) 0.037(3) -0.0011(19) 0.0047(19) -0.0015(18)
C48 0.027(2) 0.028(2) 0.035(2) -0.0017(19) 0.0049(19) -0.0044(18)
C49 0.072(4) 0.024(2) 0.048(3) -0.006(2) 0.015(3) 0.001(2)
C50 0.058(3) 0.042(3) 0.039(3) -0.013(2) 0.011(3) -0.002(3)
C51 0.029(2) 0.046(3) 0.033(3) -0.007(2) 0.001(2) -0.004(2)
C52 0.041(3) 0.076(4) 0.031(3) -0.007(3) 0.006(2) -0.001(3)
C53 0.031(2) 0.033(2) 0.035(3) -0.0020(19) 0.000(2) -0.0022(19)
F1 0.0392(16) 0.0500(17) 0.0433(17) 0.0148(14) 0.0016(13) -0.0002(13)
F2 0.0318(16) 0.066(2) 0.080(2) 0.0079(18) 0.0082(16) 0.0084(15)
F3 0.0370(17) 0.093(3) 0.064(2) -0.0155(18) 0.0231(16) -0.0119(16)
F4 0.056(2) 0.121(3) 0.041(2) 0.026(2) 0.0114(16) -0.015(2)
F5 0.0368(16) 0.077(2) 0.0459(19) 0.0283(16) 0.0001(13) -0.0008(16)
F6 0.065(2) 0.0513(18) 0.0303(16) -0.0075(13) 0.0116(14) -0.0077(15)
F7 0.069(2) 0.054(2) 0.070(2) -0.0366(17) 0.0090(18) -0.0018(17)
F8 0.070(2) 0.0276(16) 0.107(3) -0.0055(16) -0.002(2) -0.0014(15)
F9 0.089(3) 0.0360(17) 0.074(2) 0.0206(16) -0.009(2) -0.0010(17)
F10 0.0605(19) 0.0350(15) 0.0342(16) 0.0031(12) -0.0090(14) 0.0013(14)
N1 0.033(2) 0.028(2) 0.038(2) -0.0032(17) -0.0022(18) -0.0015(16)
N2 0.031(2) 0.0264(19) 0.036(2) -0.0042(16) -0.0043(17) -0.0020(16)
N3 0.034(2) 0.030(2) 0.030(2) 0.0007(16) 0.0008(17) -0.0020(16)
N4 0.0230(18) 0.0246(18) 0.033(2) -0.0014(15) 0.0002(15) 0.0002(14)
O1 0.158(8) 0.221(11) 0.133(8) 0.078(8) 0.051(7) 0.048(8)
C54 0.158(8) 0.221(11) 0.133(8) 0.078(8) 0.051(7) 0.048(8)
C55 0.158(8) 0.221(11) 0.133(8) 0.078(8) 0.051(7) 0.048(8)
C56 0.158(8) 0.221(11) 0.133(8) 0.078(8) 0.051(7) 0.048(8)
O1B 0.128(11) 0.068(6) 0.37(3) 0.003(10) -0.092(13) -0.005(7)
C54B 0.128(11) 0.068(6) 0.37(3) 0.003(10) -0.092(13) -0.005(7)
C55B 0.128(11) 0.068(6) 0.37(3) 0.003(10) -0.092(13) -0.005(7)
C56B 0.128(11) 0.068(6) 0.37(3) 0.003(10) -0.092(13) -0.005(7)
O2A 0.059(6) 0.044(5) 0.031(4) 0.016(3) 0.008(4) 0.016(4)
O2B 0.059(6) 0.044(5) 0.031(4) 0.016(3) 0.008(4) 0.016(4)
O2C 0.059(6) 0.044(5) 0.031(4) 0.016(3) 0.008(4) 0.016(4)

loop_
_atom_type_symbol
_atom_type_description
_atom_type_scat_dispersion_real
_atom_type_scat_dispersion_imag
_atom_type_scat_source
Pt Pt -1.7033 8.3905 'International Tables Vol C Tables 4.2.6.8 and 6.1.1.4'
Cd Cd -0.8075 1.2024 'International Tables Vol C Tables 4.2.6.8 and 6.1.1.4'
C C 0.0033 0.0016 'International Tables Vol C Tables 4.2.6.8 and 6.1.1.4'
F F 0.0171 0.0103 'International Tables Vol C Tables 4.2.6.8 and 6.1.1.4'
N N 0.0061 0.0033 'International Tables Vol C Tables 4.2.6.8 and 6.1.1.4'
H H 0 0 'International Tables Vol C Tables 4.2.6.8 and 6.1.1.4'
O O 0.0106 0.006 'International Tables Vol C Tables 4.2.6.8 and 6.1.1.4'

loop_
_geom_angle_atom_site_label_1
_geom_angle_atom_site_label_2
_geom_angle_atom_site_label_3
_geom_angle
_geom_angle_site_symmetry_1
_geom_angle_site_symmetry_3
_geom_angle_publ_flag
C21 Pt1 C13 93.84(17) . . ?
C21 Pt1 C1 177.23(17) . . ?
C13 Pt1 C1 88.37(17) . . ?
C21 Pt1 C7 88.60(16) . . ?
C13 Pt1 C7 176.61(16) . . ?
C1 Pt1 C7 89.12(16) . . ?
C21 Pt1 Cd1 52.58(12) . . ?
C13 Pt1 Cd1 53.14(12) . . ?
C1 Pt1 Cd1 130.18(12) . . ?
C7 Pt1 Cd1 130.21(11) . . ?
N1 Cd1 N4 152.92(13) . . ?
N1 Cd1 N3 92.32(13) . . ?
N4 Cd1 N3 70.56(13) . . ?
N1 Cd1 N2 69.79(13) . . ?
N4 Cd1 N2 88.49(12) . . ?
N3 Cd1 N2 88.83(12) . . ?
N1 Cd1 C21 93.51(13) . . ?
N4 Cd1 C21 106.61(13) . . ?
N3 Cd1 C21 170.29(13) . . ?
N2 Cd1 C21 100.48(14) . . ?
N1 Cd1 C13 109.96(14) . . ?
N4 Cd1 C13 93.50(13) . . ?
N3 Cd1 C13 97.90(14) . . ?
N2 Cd1 C13 173.26(13) . . ?
C21 Cd1 C13 72.79(15) . . ?
N1 Cd1 Pt1 86.20(9) . . ?
N4 Cd1 Pt1 120.86(8) . . ?
N3 Cd1 Pt1 132.63(9) . . ?
N2 Cd1 Pt1 133.58(8) . . ?
C21 Cd1 Pt1 40.29(11) . . ?
C13 Cd1 Pt1 40.43(10) . . ?
C2 C1 C6 112.4(4) . . ?
C2 C1 Pt1 122.9(3) . . ?
C6 C1 Pt1 124.7(3) . . ?
F1 C2 C1 120.1(4) . . ?
F1 C2 C3 114.9(4) . . ?
C1 C2 C3 125.0(4) . . ?
F2 C3 C4 119.8(5) . . ?
F2 C3 C2 121.0(5) . . ?
C4 C3 C2 119.2(5) . . ?
F3 C4 C3 120.5(5) . . ?
F3 C4 C5 120.6(5) . . ?
C3 C4 C5 118.8(5) . . ?
F4 C5 C6 121.9(5) . . ?
F4 C5 C4 118.8(5) . . ?
C6 C5 C4 119.3(5) . . ?
F5 C6 C5 114.9(4) . . ?
F5 C6 C1 119.9(4) . . ?
C5 C6 C1 125.3(4) . . ?
C8 C7 C12 114.7(4) . . ?
C8 C7 Pt1 122.3(3) . . ?
C12 C7 Pt1 123.0(3) . . ?
F10 C8 C7 121.0(4) . . ?
F10 C8 C9 115.3(4) . . ?
C7 C8 C9 123.7(5) . . ?
F9 C9 C8 121.1(5) . . ?
F9 C9 C10 119.8(5) . . ?
C8 C9 C10 119.1(5) . . ?
F8 C10 C11 121.7(5) . . ?
F8 C10 C9 119.5(5) . . ?
C11 C10 C9 118.8(5) . . ?
F7 C11 C10 119.6(5) . . ?
F7 C11 C12 120.5(5) . . ?
C10 C11 C12 119.9(5) . . ?
F6 C12 C11 116.2(4) . . ?
F6 C12 C7 119.9(4) . . ?
C11 C12 C7 123.8(5) . . ?
C14 C13 Pt1 176.8(4) . . ?
C14 C13 Cd1 96.8(3) . . ?
Pt1 C13 Cd1 86.43(15) . . ?
C13 C14 C15 175.1(5) . . ?
C20 C15 C16 119.1(5) . . ?
C20 C15 C14 120.8(5) . . ?
C16 C15 C14 120.1(4) . . ?
C17 C16 C15 119.8(5) . . ?
C17 C16 H16 120.1 . . ?
C15 C16 H16 120.1 . . ?
C18 C17 C16 120.6(6) . . ?
C18 C17 H17 119.7 . . ?
C16 C17 H17 119.7 . . ?
C17 C18 C19 121.0(5) . . ?
C17 C18 H18 119.5 . . ?
C19 C18 H18 119.5 . . ?
C18 C19 C20 118.9(6) . . ?
C18 C19 H19 120.6 . . ?
C20 C19 H19 120.6 . . ?
C15 C20 C19 120.6(6) . . ?
C15 C20 H20 119.7 . . ?
C19 C20 H20 119.7 . . ?
C22 C21 Pt1 178.8(4) . . ?
C22 C21 Cd1 94.1(3) . . ?
Pt1 C21 Cd1 87.13(16) . . ?
C21 C22 C23 174.8(4) . . ?
C24 C23 C28 118.7(5) . . ?
C24 C23 C22 120.2(5) . . ?
C28 C23 C22 121.1(5) . . ?
C23 C24 C25 120.4(6) . . ?
C23 C24 H24 119.8 . . ?
C25 C24 H24 119.8 . . ?
C26 C25 C24 118.8(7) . . ?
C26 C25 H25 120.6 . . ?
C24 C25 H25 120.6 . . ?
C27 C26 C25 120.5(6) . . ?
C27 C26 H26 119.8 . . ?
C25 C26 H26 119.8 . . ?
C28 C27 C26 121.1(6) . . ?
C28 C27 H27 119.5 . . ?
C26 C27 H27 119.5 . . ?
C27 C28 C23 120.5(6) . . ?
C27 C28 H28 119.8 . . ?
C23 C28 H28 119.8 . . ?
N1 C29 C30 124.5(5) . . ?
N1 C29 H29 117.7 . . ?
C30 C29 H29 117.7 . . ?
C29 C30 C32 116.1(5) . . ?
C29 C30 C31 121.1(5) . . ?
C32 C30 C31 122.7(5) . . ?
C30 C31 H31A 109.5 . . ?
C30 C31 H31B 109.5 . . ?
H31A C31 H31B 109.5 . . ?
C30 C31 H31C 109.5 . . ?
H31A C31 H31C 109.5 . . ?
H31B C31 H31C 109.5 . . ?
C33 C32 C30 119.9(5) . . ?
C33 C32 H32 120.1 . . ?
C30 C32 H32 120.1 . . ?
C32 C33 C34 121.0(5) . . ?
C32 C33 H33 119.5 . . ?
C34 C33 H33 119.5 . . ?
N1 C34 C33 119.5(5) . . ?
N1 C34 C35 117.4(4) . . ?
C33 C34 C35 123.2(4) . . ?
N2 C35 C36 120.4(5) . . ?
N2 C35 C34 117.1(4) . . ?
C36 C35 C34 122.4(4) . . ?
C37 C36 C35 119.8(5) . . ?
C37 C36 H36 120.1 . . ?
C35 C36 H36 120.1 . . ?
C36 C37 C38 121.1(5) . . ?
C36 C37 H37 119.4 . . ?
C38 C37 H37 119.4 . . ?
C37 C38 C41 115.6(5) . . ?
C37 C38 C40 123.3(5) . . ?
C41 C38 C40 121.1(5) . . ?
C38 C40 H40A 109.5 . . ?
C38 C40 H40B 109.5 . . ?
H40A C40 H40B 109.5 . . ?
C38 C40 H40C 109.5 . . ?
H40A C40 H40C 109.5 . . ?
H40B C40 H40C 109.5 . . ?
N2 C41 C38 124.2(4) . . ?
N2 C41 H41 117.9 . . ?
C38 C41 H41 117.9 . . ?
N3 C42 C43 124.8(5) . . ?
N3 C42 H42 117.6 . . ?
C43 C42 H42 117.6 . . ?
C45 C43 C42 116.1(5) . . ?
C45 C43 C44 122.3(5) . . ?
C42 C43 C44 121.6(5) . . ?
C43 C44 H44A 109.5 . . ?
C43 C44 H44B 109.5 . . ?
H44A C44 H44B 109.5 . . ?
C43 C44 H44C 109.5 . . ?
H44A C44 H44C 109.5 . . ?
H44B C44 H44C 109.5 . . ?
C46 C45 C43 120.1(5) . . ?
C46 C45 H45 119.9 . . ?
C43 C45 H45 119.9 . . ?
C45 C46 C47 120.1(5) . . ?
C45 C46 H46 119.9 . . ?
C47 C46 H46 119.9 . . ?
N3 C47 C46 120.8(4) . . ?
N3 C47 C48 116.9(4) . . ?
C46 C47 C48 122.3(4) . . ?
N4 C48 C49 119.4(4) . . ?
N4 C48 C47 118.0(4) . . ?
C49 C48 C47 122.6(4) . . ?
C50 C49 C48 119.7(5) . . ?
C50 C49 H49 120.1 . . ?
C48 C49 H49 120.1 . . ?
C51 C50 C49 121.6(5) . . ?
C51 C50 H50 119.2 . . ?
C49 C50 H50 119.2 . . ?
C50 C51 C53 115.6(5) . . ?
C50 C51 C52 123.3(5) . . ?
C53 C51 C52 121.1(5) . . ?
C51 C52 H52A 109.5 . . ?
C51 C52 H52B 109.5 . . ?
H52A C52 H52B 109.5 . . ?
C51 C52 H52C 109.5 . . ?
H52A C52 H52C 109.5 . . ?
H52B C52 H52C 109.5 . . ?
N4 C53 C51 124.0(4) . . ?
N4 C53 H53 118 . . ?
C51 C53 H53 118 . . ?
C29 N1 C34 118.9(4) . . ?
C29 N1 Cd1 122.4(3) . . ?
C34 N1 Cd1 118.7(3) . . ?
C41 N2 C35 118.8(4) . . ?
C41 N2 Cd1 124.3(3) . . ?
C35 N2 Cd1 116.7(3) . . ?
C42 N3 C47 118.0(4) . . ?
C42 N3 Cd1 125.0(3) . . ?
C47 N3 Cd1 116.9(3) . . ?
C53 N4 C48 119.7(4) . . ?
C53 N4 Cd1 122.8(3) . . ?
C48 N4 Cd1 117.5(3) . . ?
O1 C54 C56 125.5(15) . . ?
O1 C54 C55 115.4(14) . . ?
C56 C54 C55 119.1(13) . . ?
C54 C55 H55A 109.5 . . ?
C54 C55 H55B 109.5 . . ?
H55A C55 H55B 109.5 . . ?
C54 C55 H55C 109.5 . . ?
H55A C55 H55C 109.5 . . ?
H55B C55 H55C 109.5 . . ?
C54 C56 H56A 109.5 . . ?
C54 C56 H56B 109.5 . . ?
H56A C56 H56B 109.5 . . ?
C54 C56 H56C 109.5 . . ?
H56A C56 H56C 109.5 . . ?
H56B C56 H56C 109.5 . . ?
O1B C54B C55B 121.1(16) . . ?
O1B C54B C56B 120.9(16) . . ?
C55B C54B C56B 118.0(15) . . ?
C54B C55B H55D 109.5 . . ?
C54B C55B H55E 109.5 . . ?
H55D C55B H55E 109.5 . . ?
C54B C55B H55F 109.5 . . ?
H55D C55B H55F 109.5 . . ?
H55E C55B H55F 109.5 . . ?
C54B C56B H56D 109.5 . . ?
C54B C56B H56E 109.5 . . ?
H56D C56B H56E 109.5 . . ?
C54B C56B H56F 109.5 . . ?
H56D C56B H56F 109.5 . . ?
H56E C56B H56F 109.5 . . ?

loop_
_geom_bond_atom_site_label_1
_geom_bond_atom_site_label_2
_geom_bond_distance
_geom_bond_site_symmetry_2
_geom_bond_publ_flag
Pt1 C21 2.018(5) . ?
Pt1 C13 2.025(5) . ?
Pt1 C1 2.059(4) . ?
Pt1 C7 2.069(4) . ?
Pt1 Cd1 3.1162(3) . ?
Cd1 N1 2.339(4) . ?
Cd1 N4 2.342(4) . ?
Cd1 N3 2.372(4) . ?
Cd1 N2 2.413(4) . ?
Cd1 C21 2.478(4) . ?
Cd1 C13 2.498(4) . ?
C1 C2 1.384(6) . ?
C1 C6 1.386(6) . ?
C2 F1 1.361(5) . ?
C2 C3 1.391(7) . ?
C3 F2 1.354(5) . ?
C3 C4 1.366(7) . ?
C4 F3 1.357(6) . ?
C4 C5 1.381(7) . ?
C5 F4 1.342(6) . ?
C5 C6 1.376(7) . ?
C6 F5 1.364(5) . ?
C7 C8 1.377(6) . ?
C7 C12 1.380(6) . ?
C8 F10 1.364(5) . ?
C8 C9 1.386(6) . ?
C9 F9 1.345(6) . ?
C9 C10 1.393(8) . ?
C10 F8 1.338(6) . ?
C10 C11 1.366(8) . ?
C11 F7 1.352(6) . ?
C11 C12 1.380(6) . ?
C12 F6 1.355(6) . ?
C13 C14 1.195(6) . ?
C14 C15 1.442(6) . ?
C15 C20 1.386(7) . ?
C15 C16 1.400(7) . ?
C16 C17 1.389(7) . ?
C16 H16 0.93 . ?
C17 C18 1.354(9) . ?
C17 H17 0.93 . ?
C18 C19 1.392(10) . ?
C18 H18 0.93 . ?
C19 C20 1.394(8) . ?
C19 H19 0.93 . ?
C20 H20 0.93 . ?
C21 C22 1.224(7) . ?
C22 C23 1.432(7) . ?
C23 C24 1.385(8) . ?
C23 C28 1.411(7) . ?
C24 C25 1.412(8) . ?
C24 H24 0.93 . ?
C25 C26 1.394(10) . ?
C25 H25 0.93 . ?
C26 C27 1.366(9) . ?
C26 H26 0.93 . ?
C27 C28 1.366(8) . ?
C27 H27 0.93 . ?
C28 H28 0.93 . ?
C29 N1 1.337(6) . ?
C29 C30 1.383(7) . ?
C29 H29 0.93 . ?
C30 C32 1.391(7) . ?
C30 C31 1.500(7) . ?
C31 H31A 0.96 . ?
C31 H31B 0.96 . ?
C31 H31C 0.96 . ?
C32 C33 1.375(8) . ?
C32 H32 0.93 . ?
C33 C34 1.380(6) . ?
C33 H33 0.93 . ?
C34 N1 1.359(6) . ?
C34 C35 1.475(7) . ?
C35 N2 1.348(5) . ?
C35 C36 1.388(6) . ?
C36 C37 1.372(8) . ?
C36 H36 0.93 . ?
C37 C38 1.379(7) . ?
C37 H37 0.93 . ?
C38 C41 1.403(7) . ?
C38 C40 1.488(8) . ?
C40 H40A 0.96 . ?
C40 H40B 0.96 . ?
C40 H40C 0.96 . ?
C41 N2 1.337(6) . ?
C41 H41 0.93 . ?
C42 N3 1.334(6) . ?
C42 C43 1.387(7) . ?
C42 H42 0.93 . ?
C43 C45 1.383(7) . ?
C43 C44 1.513(7) . ?
C44 H44A 0.96 . ?
C44 H44B 0.96 . ?
C44 H44C 0.96 . ?
C45 C46 1.374(7) . ?
C45 H45 0.93 . ?
C46 C47 1.381(6) . ?
C46 H46 0.93 . ?
C47 N3 1.351(6) . ?
C47 C48 1.479(6) . ?
C48 N4 1.346(5) . ?
C48 C49 1.398(6) . ?
C49 C50 1.378(7) . ?
C49 H49 0.93 . ?
C50 C51 1.367(7) . ?
C50 H50 0.93 . ?
C51 C53 1.399(6) . ?
C51 C52 1.502(7) . ?
C52 H52A 0.96 . ?
C52 H52B 0.96 . ?
C52 H52C 0.96 . ?
C53 N4 1.342(6) . ?
C53 H53 0.93 . ?
O1 C54 1.219(14) . ?
C54 C56 1.464(15) . ?
C54 C55 1.495(16) . ?
C55 H55A 0.96 . ?
C55 H55B 0.96 . ?
C55 H55C 0.96 . ?
C56 H56A 0.96 . ?
C56 H56B 0.96 . ?
C56 H56C 0.96 . ?
O1B C54B 1.192(16) . ?
C54B C55B 1.469(16) . ?
C54B C56B 1.529(16) . ?
C55B H55D 0.96 . ?
C55B H55E 0.96 . ?
C55B H55F 0.96 . ?
C56B H56D 0.96 . ?
C56B H56E 0.96 . ?
C56B H56F 0.96 . ?
